data_7247937
loop_
_publ_author_name
'Hossain, Ersad'
'Hazra, Abhijit'
'Datta, Sourav'
'Khan, Samim'
'Pramanik, Samit'
'Banerjee, Priyabrata'
'Mir, Mohammad Hedayetullah'
'Mukhopadhyay, Subrata'

_publ_section_title
;
 Facile construction of an anthracene-decorated highly luminescent
 coordination polymer for the selective detection of explosive
 nitroaromatics and the mutagenic pollutant TNP
;
_journal_issue 1
_journal_name_full 'RSC Advances'
_journal_page_first 397
_journal_page_last 404
_journal_paper_doi 10.1039/D3RA06926E
_journal_volume 14
_journal_year 2024
_chemical_formula_moiety 'C50 H36 N2 O5 Zn'
_chemical_formula_sum 'C50 H36 N2 O5 Zn'
_chemical_formula_weight 810.20
_space_group_crystal_system triclinic
_space_group_IT_number 2
_space_group_name_Hall '-P 1'
_space_group_name_H-M_alt 'P -1'
_atom_sites_solution_hydrogens mixed
_audit_creation_date 2023-12-02
_audit_creation_method
;
Olex2 1.2
(compiled 2018.05.29 svn.r3508 for OlexSys, GUI svn.r5506)
;
_audit_update_record
;
2023-12-04 deposited with the CCDC.	2023-12-05 downloaded from the CCDC.
;
_cell_angle_alpha 73.242(6)
_cell_angle_beta 83.793(7)
_cell_angle_gamma 86.176(6)
_cell_formula_units_Z 2
_cell_length_a 6.011(3)
_cell_length_b 15.789(8)
_cell_length_c 21.392(11)
_cell_measurement_reflns_used 9938
_cell_measurement_temperature 293(2)
_cell_measurement_theta_max 26.37
_cell_measurement_theta_min 2.70
_cell_volume 1931.3(17)
_computing_molecular_graphics 'Olex2 (Dolomanov et al., 2009)'
_computing_publication_material 'Olex2 (Dolomanov et al., 2009)'
_computing_structure_refinement 'ShelXL (Sheldrick, 2015)'
_computing_structure_solution 'ShelXT (Sheldrick, 2015)'
_diffrn_ambient_temperature 293.15
_diffrn_measured_fraction_theta_full 0.995
_diffrn_measured_fraction_theta_max 0.985
_diffrn_measurement_device_type 'Bruker APEX-II CCD'
_diffrn_measurement_method '\f and \w scans'
_diffrn_radiation_type MoK\a
_diffrn_radiation_wavelength 0.71073
_diffrn_reflns_av_R_equivalents 0.0462
_diffrn_reflns_av_unetI/netI 0.0404
_diffrn_reflns_Laue_measured_fraction_full 0.995
_diffrn_reflns_Laue_measured_fraction_max 0.985
_diffrn_reflns_limit_h_max 7
_diffrn_reflns_limit_h_min -7
_diffrn_reflns_limit_k_max 19
_diffrn_reflns_limit_k_min -19
_diffrn_reflns_limit_l_max 26
_diffrn_reflns_limit_l_min -27
_diffrn_reflns_number 38744
_diffrn_reflns_point_group_measured_fraction_full 0.995
_diffrn_reflns_point_group_measured_fraction_max 0.985
_diffrn_reflns_theta_full 25.242
_diffrn_reflns_theta_max 26.735
_diffrn_reflns_theta_min 0.998
_exptl_absorpt_coefficient_mu 0.690
_exptl_absorpt_correction_T_max 0.874
_exptl_absorpt_correction_T_min 0.812
_exptl_absorpt_correction_type multi-scan
_exptl_absorpt_process_details SADABS
_exptl_crystal_colour Yellow
_exptl_crystal_density_diffrn 1.393
_exptl_crystal_description Block
_exptl_crystal_F_000 840
_exptl_crystal_size_max 0.2
_exptl_crystal_size_mid 0.16
_exptl_crystal_size_min 0.1
_refine_diff_density_max 0.582
_refine_diff_density_min -0.382
_refine_diff_density_rms 0.048
_refine_ls_extinction_method none
_refine_ls_goodness_of_fit_ref 1.032
_refine_ls_hydrogen_treatment mixed
_refine_ls_matrix_type full
_refine_ls_number_parameters 656
_refine_ls_number_reflns 8090
_refine_ls_number_restraints 627
_refine_ls_restrained_S_all 0.996
_refine_ls_R_factor_all 0.0555
_refine_ls_R_factor_gt 0.0409
_refine_ls_shift/su_max 0.000
_refine_ls_shift/su_mean 0.000
_refine_ls_structure_factor_coef Fsqd
_refine_ls_weighting_details 'w=1/[\s^2^(Fo^2^)+(0.0387P)^2^+0.8614P] where P=(Fo^2^+2Fc^2^)/3'
_refine_ls_weighting_scheme calc
_refine_ls_wR_factor_gt 0.0903
_refine_ls_wR_factor_ref 0.0967
_reflns_Friedel_coverage 0.000
_reflns_number_gt 6675
_reflns_number_total 8090
_reflns_threshold_expression 'I > 2\s(I)'
_cod_data_source_file d3ra06926e2.cif
_cod_data_source_block smeh3_0m_a_sx
_cod_depositor_comments
;
The following automatic conversions were performed:

data item '_exptl_absorpt_correction_type' value 'MULTI-SCAN' was
changed to 'multi-scan' in accordance with the
/home/data/users/saulius/crontab/automatic-downloads/rss-feeds/RSC/lib/dictionaries/cif_core.dic
dictionary named 'cif_core.dic' version 2.4.2 last updated on
2011-04-26.

Automatic conversion script
Id: cif_fix_values 8170 2020-07-09 18:12:32Z antanas 
;
_cod_original_cell_volume 1931.1(17)
_cod_database_code 7247937
_shelx_shelxl_version_number 2016/4
_shelx_space_group_comment
;
The symmetry employed for this shelxl refinement is uniquely defined
by the following loop, which should always be used as a source of
symmetry information in preference to the above space-group names.
They are only intended as comments.
;
_shelx_estimated_absorpt_t_max 0.874
_shelx_estimated_absorpt_t_min 0.874
_olex2_refinement_description
;
1. Fixed Uiso
 At 1.2 times of:
  All C(H) groups
 At 1.5 times of:
  All O(H) groups, All O(H,H) groups
2. Rigid body (RIGU) restrains
 C1AA, C3AA, C0AA, C4AA
 with sigma for 1-2 distances of 0.004 and sigma for 1-3 distances of 0.004
 O5, Zn1, O3, O1, N1, N2, O2, C26, Zn0A, O7, C2AA, O0AA, O3AA, C1AA, O1AA, C34,
  C30, C22, O2AA, C1, C5, C23, C4, C33, C31, C27, C5AA, C3AA, O4, C6AA, C24, C2,
  C3, C32, C28, C7AA, C0AA, C35, C25, C6, C4AA, C29, C36, C7, C37, C8, C50, C38,
  C21, C9, C45, C49, C43, C39, C16, C20, C14, C10, C44, C46, C48, C42, C40, C15,
  C17, C19, C13, C11, C47, C41, C18, C12
 with sigma for 1-2 distances of 0.004 and sigma for 1-3 distances of 0.004
3. Others
 Sof(O0AA)=Sof(O2AA)=Sof(C3AA)=Sof(C1AA)=Sof(C4AA)=Sof(C0AA)=Sof(O7)=Sof(C2AA)=
 Sof(O3AA)=Sof(C5AA)=Sof(C6AA)=Sof(C7AA)=1-FVAR(1)
 Sof(O1)=Sof(O3)=Sof(O2)=Sof(O4)=Sof(C27)=Sof(C23)=Sof(C28)=Sof(C24)=Sof(C25)=
 Sof(C22)=Sof(C29)=Sof(C26)=FVAR(1)
 Fixed Sof: O5(0.86) H5B(0.86) H28(0.85) H24(0.85) H25(0.85) H29(0.85)
 Zn1(0.7) Zn0A(0.3) H4AA(0.15) H0AA(0.15) O1AA(0.14) H1AA(0.14) H1AB(0.14)
 H6AA(0.15) H7AA(0.15) H5A(0.86)
4.a Rotating group:
 O5(H5B), O1AA(H1AA,H1AB)
4.b Aromatic/amide H refined with riding coordinates:
 C28(H28), C24(H24), C25(H25), C15(H15), C29(H29), C44(H44), C1(H1), C34(H34),
 C6(H6), C36(H36), C17(H17), C5(H5), C42(H42), C30(H30), C2(H2), C35(H35),
 C7(H7), C33(H33), C13(H13), C4(H4), C31(H31), C19(H19), C46(H46), C40(H40),
 C20(H20), C18(H18), C39(H39), C41(H41), C12(H12), C10(H10), C11(H11), C47(H47),
  C49(H49), C48(H48), C4AA(H4AA), C0AA(H0AA), C6AA(H6AA), C7AA(H7AA)
;
_olex2_submission_special_instructions 'No special instructions were received'

loop_
_space_group_symop_operation_xyz
'x, y, z'
'-x, -y, -z'

loop_
_atom_site_label
_atom_site_type_symbol
_atom_site_fract_x
_atom_site_fract_y
_atom_site_fract_z
_atom_site_U_iso_or_equiv
_atom_site_adp_type
_atom_site_occupancy
_atom_site_site_symmetry_order
_atom_site_calc_flag
_atom_site_refinement_flags_posn
_atom_site_refinement_flags_adp
_atom_site_refinement_flags_occupancy
_atom_site_disorder_assembly
_atom_site_disorder_group
O5 O 0.4271(3) 0.52072(12) 0.74588(8) 0.0341(4) Uani 0.86 1 d . U P A 1
H5B H 0.408465 0.507533 0.710862 0.051 Uiso 0.86 1 d GR . P A 1
O1 O 0.6899(3) 0.50841(12) 0.86000(9) 0.0347(4) Uani 0.8719(17) 1 d . U P A 1
O3 O 0.8772(3) 0.50016(12) 0.67064(9) 0.0363(4) Uani 0.8719(17) 1 d . U P A 1
O2 O 1.0435(3) 0.49883(13) 0.82551(8) 0.0419(5) Uani 0.8719(17) 1 d . U P A 1
N1 N 0.7851(3) 0.64982(11) 0.72359(9) 0.0381(4) Uani 1 1 d . U . . .
N2 N 0.7408(3) 0.35936(11) 0.79128(9) 0.0393(4) Uani 1 1 d . U . . .
O4 O 1.2456(3) 0.48414(18) 0.65162(9) 0.0672(7) Uani 0.8719(17) 1 d . U P A 1
C27 C 0.9527(3) 0.50124(13) 0.93677(10) 0.0221(4) Uani 0.8719(17) 1 d . U P A 1
C23 C 1.0247(3) 0.49696(13) 0.56477(9) 0.0219(4) Uani 0.8719(17) 1 d . U P A 1
C28 C 1.1661(4) 0.51867(15) 0.94740(11) 0.0266(5) Uani 0.8719(17) 1 d . U P A 1
H28 H 1.278243 0.530954 0.912856 0.032 Uiso 0.85 1 calc R . P A 1
C24 C 0.8145(4) 0.51181(15) 0.54216(11) 0.0258(5) Uani 0.8719(17) 1 d . U P A 1
H24 H 0.689715 0.519696 0.569940 0.031 Uiso 0.85 1 calc R . P A 1
C25 C 0.7909(4) 0.51489(16) 0.47734(13) 0.0265(5) Uani 0.8719(17) 1 d . U P A 1
H25 H 0.649580 0.525020 0.462125 0.032 Uiso 0.85 1 calc R . P A 1
C22 C 1.0537(4) 0.49329(15) 0.63485(10) 0.0276(5) Uani 0.8719(17) 1 d . U P A 1
C37 C 0.5468(4) -0.07197(15) 0.90488(12) 0.0455(6) Uani 1 1 d . U . . .
C15 C 0.9595(4) 1.26638(15) 0.55503(12) 0.0493(6) Uani 1 1 d . U . . .
H15 H 0.961604 1.327829 0.543319 0.059 Uiso 1 1 calc R . . . .
C29 C 1.2124(4) 0.51770(15) 1.01055(14) 0.0266(5) Uani 0.8719(17) 1 d . U P A 1
H29 H 1.355581 0.529898 1.017392 0.032 Uiso 0.85 1 calc R . P A 1
C16 C 1.1048(4) 1.21734(15) 0.59942(12) 0.0470(6) Uani 1 1 d . U . . .
C8 C 0.9531(4) 1.08071(15) 0.59099(12) 0.0492(6) Uani 1 1 d . U . . .
C26 C 0.8929(4) 0.50309(14) 0.86980(10) 0.0264(5) Uani 0.8719(17) 1 d . U P A 1
C50 C 0.6905(4) -0.12577(15) 0.94961(12) 0.0457(6) Uani 1 1 d . U . . .
C14 C 0.8113(4) 1.22698(15) 0.52754(12) 0.0457(6) Uani 1 1 d . U . . .
C21 C 1.1032(4) 1.12253(15) 0.61767(12) 0.0473(6) Uani 1 1 d . U . . .
C38 C 0.3940(4) -0.11142(15) 0.87740(12) 0.0446(6) Uani 1 1 d . U . . .
C9 C 0.8068(4) 1.13198(15) 0.54543(12) 0.0477(6) Uani 1 1 d . U . . .
C45 C 0.6820(4) -0.22088(15) 0.96562(12) 0.0485(6) Uani 1 1 d . U . . .
C43 C 0.3861(4) -0.20588(16) 0.89420(12) 0.0489(6) Uani 1 1 d . U . . .
C44 C 0.5315(4) -0.25783(16) 0.93761(13) 0.0539(6) Uani 1 1 d . U . . .
H44 H 0.527133 -0.319128 0.948029 0.065 Uiso 1 1 calc R . . . .
C3 C 0.7982(4) 0.83575(14) 0.67259(11) 0.0396(5) Uani 1 1 d . U . . .
C1 C 0.6209(4) 0.70369(15) 0.73889(12) 0.0476(6) Uani 1 1 d . U . . .
H1 H 0.499079 0.678328 0.767111 0.057 Uiso 1 1 calc R . . . .
C34 C 0.8963(4) 0.30636(15) 0.77095(12) 0.0500(6) Uani 1 1 d . U . . .
H34 H 1.017650 0.332309 0.742823 0.060 Uiso 1 1 calc R . . . .
C6 C 0.7998(4) 0.93289(15) 0.64849(13) 0.0502(6) Uani 1 1 d . U . . .
H6 H 0.673011 0.962873 0.661518 0.060 Uiso 1 1 calc R . . . .
C36 C 0.5496(5) 0.02647(15) 0.88713(13) 0.0549(7) Uani 1 1 d . U . . .
H36 H 0.428509 0.054830 0.904639 0.066 Uiso 1 1 calc R . . . .
C17 C 1.2589(5) 1.25817(17) 0.62708(13) 0.0555(7) Uani 1 1 d . U . . .
H17 H 1.260532 1.319607 0.615746 0.067 Uiso 1 1 calc R . . . .
C5 C 0.9565(4) 0.68949(14) 0.68232(12) 0.0465(6) Uani 1 1 d . U . . .
H5 H 1.073931 0.653925 0.670722 0.056 Uiso 1 1 calc R . . . .
C32 C 0.7087(4) 0.17392(14) 0.83058(11) 0.0419(5) Uani 1 1 d . U . . .
C42 C 0.2266(5) -0.24452(18) 0.86696(14) 0.0595(7) Uani 1 1 d . U . . .
H42 H 0.220260 -0.305819 0.878056 0.071 Uiso 1 1 calc R . . . .
C30 C 0.5680(4) 0.31902(15) 0.83154(12) 0.0505(6) Uani 1 1 d . U . . .
H30 H 0.456694 0.354101 0.846586 0.061 Uiso 1 1 calc R . . . .
C2 C 0.6213(4) 0.79470(15) 0.71529(13) 0.0515(6) Uani 1 1 d . U . . .
H2 H 0.502369 0.828734 0.728041 0.062 Uiso 1 1 calc R . . . .
C35 C 0.7010(4) 0.07659(15) 0.85027(13) 0.0532(7) Uani 1 1 d . U . . .
H35 H 0.822501 0.047315 0.833764 0.064 Uiso 1 1 calc R . . . .
C7 C 0.9538(5) 0.98206(15) 0.61166(14) 0.0608(8) Uani 1 1 d . U . . .
H7 H 1.078239 0.952934 0.596421 0.073 Uiso 1 1 calc R . . . .
C33 C 0.8876(4) 0.21565(15) 0.78915(13) 0.0545(7) Uani 1 1 d . U . . .
H33 H 1.001838 0.182137 0.773656 0.065 Uiso 1 1 calc R . . . .
C13 C 0.6630(4) 1.27847(17) 0.48233(13) 0.0548(6) Uani 1 1 d . U . . .
H13 H 0.667583 1.339863 0.470402 0.066 Uiso 1 1 calc R . . . .
C4 C 0.9683(4) 0.78002(14) 0.65613(12) 0.0468(6) Uani 1 1 d . U . . .
H4 H 1.090566 0.803716 0.627377 0.056 Uiso 1 1 calc R . . . .
C31 C 0.5464(4) 0.22870(15) 0.85179(12) 0.0493(6) Uani 1 1 d . U . . .
H31 H 0.422954 0.204391 0.879706 0.059 Uiso 1 1 calc R . . . .
C19 C 1.4009(5) 1.1168(2) 0.68721(14) 0.0650(8) Uani 1 1 d . U . . .
H19 H 1.500648 1.083776 0.716039 0.078 Uiso 1 1 calc R . . . .
C46 C 0.8305(5) -0.27455(17) 1.00988(14) 0.0597(7) Uani 1 1 d . U . . .
H46 H 0.824634 -0.335814 1.020383 0.072 Uiso 1 1 calc R . . . .
C40 C 0.0937(5) -0.1012(2) 0.80783(14) 0.0637(7) Uani 1 1 d . U . . .
H40 H -0.004100 -0.066687 0.779001 0.076 Uiso 1 1 calc R . . . .
C20 C 1.2569(5) 1.07487(18) 0.66320(14) 0.0598(7) Uani 1 1 d . U . . .
H20 H 1.257535 1.013347 0.676597 0.072 Uiso 1 1 calc R . . . .
C18 C 1.4024(5) 1.2097(2) 0.66931(14) 0.0635(7) Uani 1 1 d . U . . .
H18 H 1.501877 1.237734 0.686479 0.076 Uiso 1 1 calc R . . . .
C39 C 0.2422(5) -0.06148(18) 0.83212(13) 0.0561(7) Uani 1 1 d . U . . .
H39 H 0.245945 -0.000039 0.819069 0.067 Uiso 1 1 calc R . . . .
C41 C 0.0847(5) -0.1939(2) 0.82543(14) 0.0662(8) Uani 1 1 d . U . . .
H41 H -0.019038 -0.220308 0.808461 0.079 Uiso 1 1 calc R . . . .
C12 C 0.5164(5) 1.24050(19) 0.45647(14) 0.0623(7) Uani 1 1 d . U . . .
H12 H 0.418683 1.275210 0.427693 0.075 Uiso 1 1 calc R . . . .
C10 C 0.6522(5) 1.09502(18) 0.51593(14) 0.0623(7) Uani 1 1 d . U . . .
H10 H 0.646469 1.033814 0.525829 0.075 Uiso 1 1 calc R . . . .
C11 C 0.5128(5) 1.14698(19) 0.47362(15) 0.0677(8) Uani 1 1 d . U . . .
H11 H 0.412519 1.120604 0.455456 0.081 Uiso 1 1 calc R . . . .
C47 C 0.9783(5) -0.2392(2) 1.03678(15) 0.0665(8) Uani 1 1 d . U . . .
H47 H 1.074832 -0.275536 1.065132 0.080 Uiso 1 1 calc R . . . .
C49 C 0.8482(5) -0.09197(18) 0.98013(14) 0.0596(7) Uani 1 1 d . U . . .
H49 H 0.857093 -0.031012 0.971376 0.072 Uiso 1 1 calc R . . . .
C48 C 0.9863(5) -0.14605(19) 1.02169(15) 0.0674(8) Uani 1 1 d . U . . .
H48 H 1.088180 -0.121511 1.040633 0.081 Uiso 1 1 calc R . . . .
Zn1 Zn 0.7602(4) 0.50598(16) 0.76069(8) 0.0205(2) Uani 0.7 1 d . U P A 1
Zn0A Zn 0.7456(9) 0.5028(4) 0.74843(19) 0.0323(8) Uani 0.3 1 d . U P A 2
O0AA O 0.449(2) 0.5113(10) 0.6694(6) 0.050(4) Uani 0.1281(17) 1 d . U P A 2
O2AA O 0.796(2) 0.4980(9) 0.6418(7) 0.041(3) Uani 0.1281(17) 1 d . U P A 2
C3AA C 0.544(2) 0.5020(9) 0.5648(7) 0.027(3) Uani 0.1281(17) 1 d . U P A 2
C1AA C 0.601(3) 0.5042(10) 0.6315(8) 0.031(3) Uani 0.1281(17) 1 d . U P A 2
C4AA C 0.662(2) 0.5099(11) 0.4495(8) 0.032(4) Uani 0.1281(17) 1 d . U P A 2
H4AA H 0.774574 0.518109 0.415177 0.038 Uiso 0.15 1 calc R . P A 2
C0AA C 0.729(3) 0.5115(12) 0.5131(11) 0.033(4) Uani 0.1281(17) 1 d . U P A 2
H0AA H 0.876856 0.517855 0.519944 0.039 Uiso 0.15 1 calc R . P A 2
O1AA O 1.0686(16) 0.4872(7) 0.7545(6) 0.043(3) Uani 0.14 1 d . U P A 2
H1AA H 1.113899 0.512286 0.782986 0.064 Uiso 0.14 1 d GR . P A 2
H1AB H 1.146259 0.515429 0.717466 0.064 Uiso 0.14 1 d GR . P A 2
O7 O 0.626(2) 0.5085(8) 0.8267(7) 0.037(3) Uani 0.1281(17) 1 d . U P A 2
C2AA C 0.445(3) 0.5139(11) 0.8648(8) 0.033(3) Uani 0.1281(17) 1 d . U P A 2
O3AA O 0.250(2) 0.5269(12) 0.8479(6) 0.066(4) Uani 0.1281(17) 1 d . U P A 2
C5AA C 0.474(2) 0.5072(9) 0.9349(7) 0.023(3) Uani 0.1281(17) 1 d . U P A 2
C6AA C 0.678(2) 0.4865(11) 0.9575(7) 0.029(4) Uani 0.1281(17) 1 d . U P A 2
H6AA H 0.796733 0.475368 0.928922 0.035 Uiso 0.15 1 calc R . P A 2
C7AA C 0.720(3) 0.4808(12) 1.0233(9) 0.034(4) Uani 0.1281(17) 1 d . U P A 2
H7AA H 0.862193 0.470096 1.037687 0.040 Uiso 0.15 1 calc R . P A 2
H5A H 0.328(5) 0.5125(17) 0.7739(14) 0.038(8) Uiso 0.86 1 d . . P . .

loop_
_atom_site_aniso_label
_atom_site_aniso_U_11
_atom_site_aniso_U_22
_atom_site_aniso_U_33
_atom_site_aniso_U_23
_atom_site_aniso_U_13
_atom_site_aniso_U_12
O5 0.0277(8) 0.0554(12) 0.0246(9) -0.0181(8) -0.0040(7) -0.0055(8)
O1 0.0369(9) 0.0479(11) 0.0215(9) -0.0096(8) -0.0113(7) -0.0031(8)
O3 0.0491(11) 0.0426(11) 0.0181(9) -0.0113(8) 0.0031(8) -0.0061(8)
O2 0.0404(9) 0.0682(13) 0.0210(8) -0.0196(8) 0.0017(7) -0.0063(8)
N1 0.0428(10) 0.0268(9) 0.0408(10) -0.0059(8) 0.0043(8) -0.0029(7)
N2 0.0458(10) 0.0271(9) 0.0398(10) -0.0045(8) 0.0065(8) -0.0036(8)
O4 0.0451(11) 0.135(2) 0.0357(11) -0.0438(13) -0.0183(9) 0.0030(12)
C27 0.0304(10) 0.0218(11) 0.0155(10) -0.0064(8) -0.0062(8) 0.0005(8)
C23 0.0294(10) 0.0229(11) 0.0144(9) -0.0054(8) -0.0023(8) -0.0078(8)
C28 0.0284(11) 0.0348(13) 0.0160(11) -0.0061(9) 0.0001(9) -0.0044(9)
C24 0.0276(11) 0.0358(14) 0.0156(11) -0.0096(10) 0.0003(9) -0.0045(9)
C25 0.0266(12) 0.0368(14) 0.0174(12) -0.0082(11) -0.0041(10) -0.0054(9)
C22 0.0403(12) 0.0291(12) 0.0154(10) -0.0079(9) -0.0038(9) -0.0070(9)
C37 0.0582(14) 0.0260(12) 0.0450(13) -0.0041(10) 0.0116(11) -0.0027(10)
C15 0.0662(16) 0.0205(11) 0.0557(15) -0.0034(11) 0.0006(12) -0.0054(10)
C29 0.0286(12) 0.0332(14) 0.0218(13) -0.0118(11) -0.0062(11) -0.0033(10)
C16 0.0584(14) 0.0296(12) 0.0471(14) -0.0058(11) 0.0082(11) -0.0033(10)
C8 0.0667(16) 0.0242(12) 0.0486(14) -0.0051(10) 0.0179(12) -0.0062(11)
C26 0.0372(12) 0.0257(12) 0.0168(10) -0.0054(9) -0.0042(9) -0.0038(9)
C50 0.0554(14) 0.0308(12) 0.0449(13) -0.0056(10) 0.0109(11) -0.0063(10)
C14 0.0569(14) 0.0274(12) 0.0480(14) -0.0069(10) 0.0088(11) -0.0076(10)
C21 0.0593(15) 0.0292(12) 0.0454(14) -0.0052(11) 0.0145(11) 0.0009(10)
C38 0.0549(14) 0.0297(12) 0.0424(13) -0.0051(10) 0.0116(11) -0.0021(10)
C9 0.0613(15) 0.0293(12) 0.0476(14) -0.0079(11) 0.0142(11) -0.0108(10)
C45 0.0588(15) 0.0293(12) 0.0497(14) -0.0043(11) 0.0089(11) -0.0010(10)
C43 0.0589(15) 0.0340(13) 0.0492(14) -0.0093(11) 0.0106(11) -0.0049(11)
C44 0.0706(17) 0.0240(12) 0.0607(16) -0.0050(11) 0.0046(13) -0.0060(11)
C3 0.0469(12) 0.0252(11) 0.0435(13) -0.0055(10) -0.0011(10) -0.0024(9)
C1 0.0477(13) 0.0301(12) 0.0577(15) -0.0083(11) 0.0178(11) -0.0064(10)
C34 0.0493(13) 0.0320(12) 0.0569(15) -0.0025(11) 0.0188(12) -0.0022(10)
C6 0.0548(14) 0.0256(12) 0.0640(16) -0.0082(11) 0.0076(12) 0.0017(10)
C36 0.0699(17) 0.0286(12) 0.0581(16) -0.0070(11) 0.0137(13) -0.0001(11)
C17 0.0708(17) 0.0371(14) 0.0548(16) -0.0071(12) -0.0027(13) -0.0056(12)
C5 0.0449(12) 0.0270(12) 0.0624(16) -0.0108(11) 0.0125(11) -0.0010(9)
C32 0.0533(13) 0.0279(12) 0.0401(13) -0.0046(10) 0.0013(10) -0.0009(10)
C42 0.0743(18) 0.0434(15) 0.0585(17) -0.0120(13) 0.0063(14) -0.0158(13)
C30 0.0566(14) 0.0295(12) 0.0568(15) -0.0081(11) 0.0207(12) -0.0020(10)
C2 0.0484(13) 0.0305(12) 0.0690(17) -0.0116(12) 0.0134(12) 0.0032(10)
C35 0.0591(15) 0.0285(12) 0.0642(17) -0.0084(12) 0.0139(13) 0.0013(11)
C7 0.0802(19) 0.0262(13) 0.0659(18) -0.0078(12) 0.0232(15) -0.0018(12)
C33 0.0581(15) 0.0298(12) 0.0645(17) -0.0060(12) 0.0193(13) 0.0037(11)
C13 0.0656(16) 0.0327(13) 0.0627(17) -0.0086(12) -0.0037(13) -0.0030(11)
C4 0.0502(13) 0.0262(12) 0.0569(15) -0.0062(11) 0.0147(11) -0.0068(10)
C31 0.0505(13) 0.0309(12) 0.0575(15) -0.0052(11) 0.0176(12) -0.0072(10)
C19 0.0671(18) 0.0615(18) 0.0569(17) -0.0062(14) -0.0020(14) 0.0110(14)
C46 0.0700(18) 0.0345(14) 0.0662(18) -0.0049(13) 0.0002(14) 0.0049(12)
C40 0.0644(17) 0.0675(19) 0.0560(17) -0.0148(15) -0.0031(14) 0.0050(14)
C20 0.0716(18) 0.0377(14) 0.0575(17) -0.0017(13) 0.0092(14) 0.0090(13)
C18 0.0669(17) 0.0624(18) 0.0569(17) -0.0114(14) -0.0014(14) -0.0045(14)
C39 0.0661(16) 0.0408(15) 0.0534(16) -0.0060(12) 0.0058(13) 0.0054(12)
C41 0.0704(18) 0.069(2) 0.0580(18) -0.0175(15) 0.0036(14) -0.0134(15)
C12 0.0691(18) 0.0529(17) 0.0631(18) -0.0126(14) -0.0063(14) -0.0064(14)
C10 0.093(2) 0.0356(15) 0.0584(17) -0.0121(13) 0.0015(15) -0.0215(14)
C11 0.088(2) 0.0527(17) 0.0655(19) -0.0175(15) -0.0046(16) -0.0278(15)
C47 0.0703(19) 0.0540(17) 0.0649(19) -0.0025(14) -0.0063(15) 0.0063(14)
C49 0.0813(19) 0.0376(15) 0.0567(17) -0.0066(12) -0.0043(14) -0.0118(13)
C48 0.079(2) 0.0578(18) 0.0630(18) -0.0087(15) -0.0118(15) -0.0141(15)
Zn1 0.0273(3) 0.0269(4) 0.0090(3) -0.0062(2) -0.00494(19) -0.0045(2)
Zn0A 0.0294(11) 0.0158(7) 0.049(2) -0.0085(15) 0.0072(14) -0.0031(6)
O0AA 0.042(6) 0.083(10) 0.033(6) -0.035(7) 0.006(5) 0.003(6)
O2AA 0.035(5) 0.047(8) 0.039(6) -0.012(6) 0.003(5) -0.007(5)
C3AA 0.035(7) 0.020(7) 0.029(6) -0.013(6) 0.008(5) -0.011(6)
C1AA 0.036(5) 0.032(8) 0.034(6) -0.024(7) 0.005(4) -0.004(5)
C4AA 0.014(7) 0.054(11) 0.026(7) -0.013(7) 0.001(6) 0.010(6)
C0AA 0.040(9) 0.035(10) 0.025(7) -0.012(8) 0.002(6) -0.004(7)
O1AA 0.030(5) 0.052(6) 0.051(7) -0.024(6) 0.001(4) -0.009(4)
O7 0.040(6) 0.025(6) 0.042(6) -0.005(5) 0.007(5) -0.006(5)
C2AA 0.035(5) 0.037(9) 0.035(6) -0.022(7) 0.002(4) -0.005(6)
O3AA 0.041(5) 0.122(13) 0.037(7) -0.029(8) 0.000(5) 0.002(7)
C5AA 0.013(5) 0.025(7) 0.030(6) -0.009(6) 0.009(4) -0.010(5)
C6AA 0.012(5) 0.063(11) 0.014(6) -0.015(6) 0.007(5) -0.009(6)
C7AA 0.045(10) 0.047(11) 0.016(7) -0.022(8) -0.005(7) 0.004(8)

loop_
_atom_type_symbol
_atom_type_description
_atom_type_scat_dispersion_real
_atom_type_scat_dispersion_imag
_atom_type_scat_source
C C 0.0033 0.0016 'International Tables Vol C Tables 4.2.6.8 and 6.1.1.4'
H H 0.0000 0.0000 'International Tables Vol C Tables 4.2.6.8 and 6.1.1.4'
N N 0.0061 0.0033 'International Tables Vol C Tables 4.2.6.8 and 6.1.1.4'
O O 0.0106 0.0060 'International Tables Vol C Tables 4.2.6.8 and 6.1.1.4'
Zn Zn 0.2839 1.4301 'International Tables Vol C Tables 4.2.6.8 and 6.1.1.4'

loop_
_geom_angle_atom_site_label_1
_geom_angle_atom_site_label_2
_geom_angle_atom_site_label_3
_geom_angle
_geom_angle_site_symmetry_1
_geom_angle_site_symmetry_3
_geom_angle_publ_flag
C1 N1 C5 115.87(19) . . ?
O3a ZN1a O5 97.33(10) . . ?
O3a ZN1a O1 170.86(15) . . ?
C1 N1 Zn1 120.71(16) . . ?
O5a ZN1a O1 91.79(12) . . ?
C1 N1 Zn0A 121.7(2) . . ?
C5 N1 Zn1 123.34(16) . . ?
C5 N1 Zn0A 121.3(2) . . ?
C34 N2 C30 116.01(19) . . ?
C34 N2 Zn1 122.85(16) . . ?
C34 N2 Zn0A 120.7(2) . . ?
C30 N2 Zn1 121.14(16) . . ?
C30 N2 Zn0A 122.6(2) . . ?
C50 C37 C36 121.2(2) . . ?
C38 C37 C50 119.8(2) . . ?
C38 C37 C36 118.9(2) . . ?
C14 C15 C16 122.3(2) . . ?
C15 C16 C21 119.2(2) . . ?
C15 C16 C17 122.2(2) . . ?
C17 C16 C21 118.6(2) . . ?
C21 C8 C9 120.2(2) . . ?
C21 C8 C7 118.3(2) . . ?
C9 C8 C7 121.5(2) . . ?
C37 C50 C45 119.5(2) . . ?
C37 C50 C49 123.8(2) . . ?
C49 C50 C45 116.7(2) . . ?
C15 C14 C9 119.2(2) . . ?
C15 C14 C13 121.5(2) . . ?
C13 C14 C9 119.3(2) . . ?
O2a C26a O1 121.4(2) . . ?
O4a C22a O3 126.1(2) . . ?
O1a ZN1a O2 59.10(8) . . ?
O3a ZN1a O2 111.81(14) . . ?
O5a ZN1a O2 150.79(12) . . ?
O7b ZN0Ab N1 86.7(4) . . ?
O1AAb ZN0Ab N1 88.3(4) . . ?
O3a ZN1a N1 87.40(11) . . ?
O5a ZN1a N1 88.91(12) . . ?
O1a ZN1a N1 93.35(11) . . ?
O1a ZN1a N2 90.63(11) . . ?
O5a ZN1a N2 91.10(12) . . ?
O3a ZN1a N2 88.66(11) . . ?
O1AAb ZN0Ab N2 85.0(4) . . ?
O7b ZN0Ab N2 85.4(4) . . ?
O1a C26a C27 118.39(19) . . ?
C8 C21 C16 119.6(2) . . ?
C8 C21 C20 123.1(2) . . ?
C20 C21 C16 117.2(2) . . ?
C37 C38 C43 120.1(2) . . ?
C37 C38 C39 123.1(2) . . ?
C39 C38 C43 116.8(2) . . ?
C8 C9 C14 119.3(2) . . ?
C10 C9 C8 123.7(2) . . ?
C10 C9 C14 117.0(2) . . ?
C44 C45 C50 119.5(2) . . ?
C44 C45 C46 121.5(2) . . ?
C46 C45 C50 119.0(2) . . ?
C44 C43 C38 119.3(2) . . ?
C44 C43 C42 121.5(2) . . ?
C42 C43 C38 119.2(2) . . ?
C45 C44 C43 121.9(2) . . ?
C2 C3 C6 120.1(2) . . ?
C4 C3 C6 123.9(2) . . ?
C4 C3 C2 116.0(2) . . ?
N1 C1 C2 123.9(2) . . ?
N2 C34 C33 123.8(2) . . ?
C7 C6 C3 128.6(2) . . ?
C35 C36 C37 127.2(2) . . ?
C18 C17 C16 121.6(3) . . ?
N1 C5 C4 123.8(2) . . ?
C33 C32 C35 119.9(2) . . ?
C31 C32 C35 123.8(2) . . ?
C31 C32 C33 116.2(2) . . ?
C41 C42 C43 121.3(3) . . ?
N2 C30 C31 123.7(2) . . ?
C1 C2 C3 120.3(2) . . ?
C36 C35 C32 129.0(2) . . ?
C6 C7 C8 126.8(2) . . ?
C34 C33 C32 120.2(2) . . ?
C12 C13 C14 121.6(2) . . ?
C5 C4 C3 120.2(2) . . ?
C30 C31 C32 120.0(2) . . ?
C20 C19 C18 121.0(3) . . ?
C47 C46 C45 121.8(3) . . ?
C39 C40 C41 121.0(3) . . ?
C19 C20 C21 121.7(3) . . ?
C17 C18 C19 119.8(3) . . ?
C40 C39 C38 121.7(3) . . ?
C42 C41 C40 119.9(3) . . ?
C13 C12 C11 119.1(3) . . ?
C11 C10 C9 121.5(2) . . ?
C10 C11 C12 121.5(3) . . ?
C46 C47 C48 119.4(3) . . ?
C48 C49 C50 121.8(3) . . ?
C49 C48 C47 121.2(3) . . ?
O2a C26a C27 120.3(2) . . ?
O4a C22a C23 117.7(2) . . ?
O3a C22a C23 116.2(2) . . ?
C27a C29a C28 121.2(2) 2_767 . ?
C23a C25a C24 121.0(2) 2_766 . ?
C24a C23a C25 119.5(2) . 2_766 ?
C23a C24a C25 119.5(2) . . ?
C24a C23a C22 120.32(19) . . ?
C25a C23a C22 120.2(2) 2_766 . ?
C28a C27a C29 119.1(2) . 2_767 ?
C27a C28a C29 119.7(2) . . ?
O2a ZN1a C26 29.52(7) . . ?
O1a ZN1a C26 29.58(7) . . ?
C29a C27a C26 119.0(2) 2_767 . ?
C28a C27a C26 121.89(19) . . ?
O5a ZN1a C26 121.34(12) . . ?
O3a ZN1a C26 141.32(14) . . ?
C26a O2a Zn1 86.26(15) . . ?
O1a C26a Zn1 57.13(13) . . ?
C22a O3a Zn1 143.36(19) . . ?
O2a C26a Zn1 64.23(13) . . ?
C27a C26a Zn1 175.50(17) . . ?
C26a O1a Zn1 93.29(15) . . ?
C2AAb O7b Zn0A 147.5(14) . . ?
C1AAb O2AAb Zn0A 97.7(10) . . ?
O7b ZN0Ab O2AA 163.8(6) . . ?
O1AAb ZN0Ab O2AA 90.3(5) . . ?
O0AAb C1AAb O2AA 125.5(16) . . ?
O2AAb C1AAb C3AA 118.2(14) . . ?
O0AAb C1AAb C3AA 116.3(14) . . ?
C4AAb C3AAb C1AA 124.7(13) 2_666 . ?
C0AAb C3AAb C1AA 116.9(14) . . ?
C3AAb C0AAb C4AA 114.0(16) . . ?
C4AAb C3AAb C0AA 118.4(15) 2_666 . ?
C3AAb C4AAb C0AA 127.6(15) 2_666 . ?
O7b ZN0Ab O1AA 105.9(6) . . ?
O3AAb C2AAb O7 126.0(16) . . ?
C6AAb C5AAb C2AA 119.9(13) . . ?
C7AAb C5AAb C2AA 118.2(14) 2_667 . ?
O3AAb C2AAb C5AA 117.0(13) . . ?
O7b C2AAb C5AA 116.9(14) . . ?
C5AAb C7AAb C6AA 114.9(16) 2_667 . ?
C5AAb C6AAb C7AA 123.1(14) . . ?
C6AAb C5AAb C7AA 121.9(15) . 2_667 ?
N1 ZN1a O2 90.40(10) . . ?
N1 ZN1a N2 176.02(11) . . ?
N1 ZN1a C26 92.15(10) . . ?
N1 ZN0Ab O2AA 94.9(4) . . ?
N2 ZN1a O2 91.53(11) . . ?
N2 ZN0Ab N1 167.79(19) . . ?
N2 ZN1a C26 91.24(10) . . ?
N2 ZN0Ab O2AA 95.3(4) . . ?

loop_
_geom_bond_atom_site_label_1
_geom_bond_atom_site_label_2
_geom_bond_distance
_geom_bond_site_symmetry_2
_geom_bond_publ_flag
C29a C27 1.396(3) 2_767 ?
C25a C23 1.389(3) 2_766 ?
C27a C28 1.385(3) . ?
C23a C24 1.383(3) . ?
C23a C25 1.389(3) 2_766 ?
C24a C25 1.396(3) . ?
O3a C22 1.257(3) . ?
O4a C22 1.232(3) . ?
C23a C22 1.512(3) . ?
C27a C29 1.395(3) 2_767 ?
C28a C29 1.404(3) . ?
C27a C26 1.506(3) . ?
O1a C26 1.253(3) . ?
O2a C26 1.251(3) . ?
O5a Zn1 2.049(3) . ?
O3a Zn1 2.004(3) . ?
O1a Zn1 2.132(3) . ?
O2a Zn1 2.287(3) . ?
C26a Zn1 2.534(3) . ?
ZN0Ab O2AA 2.292(15) . ?
C4AAb C3AA 1.34(2) 2_666 ?
C3AAb C1AA 1.51(2) . ?
O0AAb C1AA 1.177(18) . ?
O2AAb C1AA 1.21(2) . ?
C3AAb C4AA 1.34(2) 2_666 ?
C3AAb C0AA 1.47(2) . ?
C4AAb C0AA 1.47(3) . ?
ZN0Ab O1AA 1.955(11) . ?
ZN0Ab O7 1.773(14) . ?
O7b C2AA 1.300(19) . ?
C2AAb O3AA 1.25(2) . ?
C2AAb C5AA 1.50(2) . ?
C7AAb C5AA 1.43(2) 2_667 ?
C5AAb C6AA 1.35(2) . ?
C5AAb C7AA 1.43(2) 2_667 ?
C6AAb C7AA 1.43(2) . ?
N1 C1 1.336(3) . ?
N1 C5 1.343(3) . ?
N1 Zn1 2.189(3) . ?
N1 Zn0A 2.250(6) . ?
N2 C34 1.334(3) . ?
N2 C30 1.343(3) . ?
N2 Zn1 2.224(3) . ?
N2 Zn0A 2.185(6) . ?
C37 C50 1.413(3) . ?
C37 C38 1.407(4) . ?
C37 C36 1.490(3) . ?
C15 C16 1.389(3) . ?
C15 C14 1.387(3) . ?
C16 C21 1.434(3) . ?
C16 C17 1.429(4) . ?
C8 C21 1.409(4) . ?
C8 C9 1.419(4) . ?
C8 C7 1.491(3) . ?
C50 C45 1.444(3) . ?
C50 C49 1.418(4) . ?
C14 C9 1.438(3) . ?
C14 C13 1.424(4) . ?
C21 C20 1.431(4) . ?
C38 C43 1.433(3) . ?
C38 C39 1.431(4) . ?
C9 C10 1.419(4) . ?
C45 C44 1.381(4) . ?
C45 C46 1.425(4) . ?
C43 C44 1.393(4) . ?
C43 C42 1.427(4) . ?
C3 C6 1.471(3) . ?
C3 C2 1.388(3) . ?
C3 C4 1.387(3) . ?
C1 C2 1.379(3) . ?
C34 C33 1.375(3) . ?
C6 C7 1.290(3) . ?
C36 C35 1.287(3) . ?
C17 C18 1.352(4) . ?
C5 C4 1.380(3) . ?
C32 C35 1.474(3) . ?
C32 C33 1.388(3) . ?
C32 C31 1.387(3) . ?
C42 C41 1.349(4) . ?
C30 C31 1.376(3) . ?
C13 C12 1.345(4) . ?
C19 C20 1.349(4) . ?
C19 C18 1.405(4) . ?
C46 C47 1.340(4) . ?
C40 C39 1.350(4) . ?
C40 C41 1.405(4) . ?
C12 C11 1.416(4) . ?
C10 C11 1.356(4) . ?
C47 C48 1.414(4) . ?
C49 C48 1.355(4) . ?
